data_2206112
loop_
_publ_author_name
'Sandra Gracin'
'Andreas Fischer'

_publ_section_title
;
 4-Hydroxyphenylacetic acid
;
_journal_issue 6
_journal_name_full 'Acta Crystallographica Section E'
_journal_page_first o1919
_journal_page_last o1920
_journal_paper_doi 10.1107/S1600536805016405
_journal_volume 61
_journal_year 2005
_chemical_formula_iupac 'C8 H8 O3'
_chemical_formula_moiety 'C8 H8 O3'
_chemical_formula_sum 'C8 H8 O3'
_chemical_formula_weight 152.15
_chemical_name_systematic
;
4-Hydroxyphenylacetic acid
;
_space_group_IT_number 19
_symmetry_cell_setting orthorhombic
_symmetry_space_group_name_Hall 'P 2ac 2ab'
_symmetry_space_group_name_H-M 'P 21 21 21'
_atom_sites_solution_primary direct
_atom_sites_solution_secondary difmap
_cell_angle_alpha 90.00
_cell_angle_beta 90.00
_cell_angle_gamma 90.00
_cell_formula_units_Z 4
_cell_length_a 5.3100(3)
_cell_length_b 9.0392(4)
_cell_length_c 15.3871(8)
_cell_measurement_reflns_used 74
_cell_measurement_temperature 299
_cell_measurement_theta_max 21.2
_cell_measurement_theta_min 4.5
_cell_volume 738.55(7)
_computing_cell_refinement 'DIRAX/LSQ (Duisenberg, 1992)'
_computing_data_collection 'COLLECT (Nonius, 1999)'
_computing_data_reduction 'EvalCCD (Duisenberg <i>et al.</i>, 2003)'
_computing_molecular_graphics 'DIAMOND (Brandenburg, 2001)'
_computing_publication_material 'maXus (Mackay <i>et al.</i>, 1999)'
_computing_structure_refinement 'SHELXL97 (Sheldrick, 1997)'
_computing_structure_solution 'SHELXS97 (Sheldrick, 1997)'
_diffrn_measured_fraction_theta_full 0.994
_diffrn_measured_fraction_theta_max 0.994
_diffrn_measurement_device 'Nonius KappaCCD'
_diffrn_measurement_method '\f and \w'
_diffrn_radiation_source 'fine-focus sealed tube'
_diffrn_radiation_type MoK\a
_diffrn_reflns_av_R_equivalents 0.049
_diffrn_reflns_av_sigmaI/netI 0.033
_diffrn_reflns_limit_h_max 6
_diffrn_reflns_limit_h_min -5
_diffrn_reflns_limit_k_max 11
_diffrn_reflns_limit_k_min -10
_diffrn_reflns_limit_l_max 18
_diffrn_reflns_limit_l_min -18
_diffrn_reflns_number 6743
_diffrn_reflns_theta_full 26.0
_diffrn_reflns_theta_max 26.0
_diffrn_reflns_theta_min 4.5
_diffrn_standards_decay_% 0
_diffrn_standards_interval_count 0
_diffrn_standards_number 0
_exptl_absorpt_coefficient_mu 0.10
_exptl_absorpt_correction_type none
_exptl_crystal_colour colourless
_exptl_crystal_density_diffrn 1.368
_exptl_crystal_density_method 'not measured'
_exptl_crystal_description block
_exptl_crystal_F_000 320
_exptl_crystal_size_max 0.49
_exptl_crystal_size_mid 0.18
_exptl_crystal_size_min 0.16
_refine_diff_density_max 0.22
_refine_diff_density_min -0.15
_refine_ls_extinction_coef 0.036(8)
_refine_ls_extinction_expression Fc^*^=kFc[1+0.001xFc^2^\l^3^/sin(2\q)]^-1/4^
_refine_ls_extinction_method SHELXL97
_refine_ls_goodness_of_fit_ref 1.08
_refine_ls_hydrogen_treatment constr
_refine_ls_matrix_type full
_refine_ls_number_parameters 101
_refine_ls_number_reflns 871
_refine_ls_number_restraints 0
_refine_ls_restrained_S_all 1.08
_refine_ls_R_factor_all 0.063
_refine_ls_R_factor_gt 0.044
_refine_ls_shift/su_max 0.000
_refine_ls_shift/su_mean 0.000
_refine_ls_structure_factor_coef Fsqd
_refine_ls_weighting_details 'w = 1/[\s^2^(Fo^2^)+(0.0415P)^2^+0.28P] where P = (Fo^2^+2Fc^2^)/3'
_refine_ls_weighting_scheme calc
_refine_ls_wR_factor_gt 0.099
_refine_ls_wR_factor_ref 0.111
_reflns_number_gt 706
_reflns_number_total 871
_reflns_threshold_expression I>2\s(I)
_cod_data_source_file ya6248.cif
_cod_data_source_block I
_cod_database_code 2206112
_cod_database_fobs_code 2206112

loop_
_symmetry_equiv_pos_as_xyz
'x, y, z'
'-x+1/2, -y, z+1/2'
'x+1/2, -y+1/2, -z'
'-x, y+1/2, -z+1/2'

loop_
_atom_site_label
_atom_site_fract_x
_atom_site_fract_y
_atom_site_fract_z
_atom_site_U_iso_or_equiv
_atom_site_adp_type
_atom_site_calc_flag
_atom_site_refinement_flags
_atom_site_occupancy
_atom_site_type_symbol
C3 0.6679(8) 0.3560(4) 0.1561(2) 0.0602(9) Uani d . 1 C
H3 0.6120 0.4049 0.1018 0.072 Uiso d R 1 H
C2 0.8732(6) 0.2648(3) 0.15162(17) 0.0485(8) Uani d . 1 C
C6 0.8141(7) 0.1979(4) 0.29934(19) 0.0557(9) Uani d . 1 C
H6 0.8838 0.1379 0.3430 0.067 Uiso d R 1 H
C5 0.6080(6) 0.2880(3) 0.30619(18) 0.0518(8) Uani d . 1 C
C8 0.5346(7) 0.4459(3) 0.43709(18) 0.0522(8) Uani d . 1 C
C1 0.9466(6) 0.1847(4) 0.22287(18) 0.0547(8) Uani d . 1 C
H1 1.0998 0.1157 0.2165 0.066 Uiso d R 1 H
C4 0.5353(7) 0.3669(4) 0.2333(2) 0.0629(9) Uani d . 1 C
H4 0.3745 0.4230 0.2343 0.075 Uiso d R 1 H
C7 0.4698(8) 0.3061(4) 0.3902(2) 0.0671(11) Uani d . 1 C
H7A 0.2979 0.3199 0.3823 0.080 Uiso d R 1 H
H7B 0.4221 0.2281 0.4226 0.080 Uiso d R 1 H
O3 1.0014(5) 0.2594(2) 0.07362(12) 0.0631(7) Uani d . 1 O
H3A 1.0902 0.1649 0.0648 0.076 Uiso d R 1 H
O1 0.3664(5) 0.4870(3) 0.49453(13) 0.0680(8) Uani d . 1 O
H1A 0.4185 0.5783 0.5193 0.082 Uiso d R 1 H
O2 0.7267(6) 0.5102(4) 0.42620(19) 0.0973(11) Uani d . 1 O

loop_
_atom_site_aniso_label
_atom_site_aniso_U_11
_atom_site_aniso_U_22
_atom_site_aniso_U_33
_atom_site_aniso_U_12
_atom_site_aniso_U_13
_atom_site_aniso_U_23
C3 0.075(2) 0.0557(19) 0.0498(17) 0.013(2) -0.0044(17) 0.0068(15)
C2 0.0586(19) 0.0437(15) 0.0430(14) 0.0049(16) 0.0011(13) 0.0011(12)
C6 0.065(2) 0.0575(19) 0.0449(16) -0.0048(18) -0.0087(15) 0.0073(15)
C5 0.0602(19) 0.0466(16) 0.0484(16) -0.0158(16) 0.0018(15) -0.0074(14)
C8 0.061(2) 0.0515(17) 0.0436(15) -0.0108(17) 0.0077(15) -0.0008(13)
C1 0.0583(18) 0.0566(18) 0.0490(16) 0.0066(17) -0.0032(15) 0.0059(14)
C4 0.063(2) 0.0559(19) 0.069(2) 0.0103(19) 0.0047(19) -0.0020(16)
C7 0.079(2) 0.061(2) 0.0616(19) -0.027(2) 0.0211(19) -0.0136(16)
O3 0.0820(17) 0.0580(13) 0.0492(11) 0.0191(13) 0.0154(11) 0.0096(10)
O1 0.0757(17) 0.0677(15) 0.0605(13) -0.0091(15) 0.0182(12) -0.0136(12)
O2 0.096(2) 0.0910(19) 0.105(2) -0.0453(18) 0.0437(18) -0.0510(18)

loop_
_atom_type_symbol
_atom_type_description
_atom_type_scat_dispersion_real
_atom_type_scat_dispersion_imag
_atom_type_scat_source
C C 0.0033 0.0000 'International Tables Vol C Tables 4.2.6.8 and 6.1.1.4'
H H 0.0000 0.0000 'International Tables Vol C Tables 4.2.6.8 and 6.1.1.4'
O O 0.0106 0.0000 'International Tables Vol C Tables 4.2.6.8 and 6.1.1.4'

loop_
_diffrn_radiation_wavelength
0.71073

loop_
_geom_angle_atom_site_label_1
_geom_angle_atom_site_label_2
_geom_angle_atom_site_label_3
_geom_angle
_geom_angle_publ_flag
C2 C3 C4 119.5(3) n
C2 C3 H3 117.7 n
C4 C3 H3 122.6 n
C3 C2 C1 120.3(3) n
C3 C2 O3 117.3(3) n
C1 C2 O3 122.4(3) n
C5 C6 C1 121.8(3) n
C5 C6 H6 127.1 n
C1 C6 H6 111.1 n
C6 C5 C4 117.9(3) n
C6 C5 C7 121.6(3) n
C4 C5 C7 120.5(3) n
O2 C8 O1 122.9(3) n
O2 C8 C7 122.9(3) n
O1 C8 C7 114.1(3) n
C2 C1 C6 119.5(3) n
C2 C1 H1 117.9 n
C6 C1 H1 122.6 n
C3 C4 C5 121.1(3) n
C3 C4 H4 119.2 n
C5 C4 H4 119.3 n
C8 C7 C5 113.3(3) n
C8 C7 H7A 100.2 n
C5 C7 H7A 112.5 n
C8 C7 H7B 117.4 n
C5 C7 H7B 122.0 n
H7A C7 H7B 84.4 n
C2 O3 H3A 112.7 n
C8 O1 H1A 108.6 n

loop_
_geom_bond_atom_site_label_1
_geom_bond_atom_site_label_2
_geom_bond_distance
_geom_bond_publ_flag
C3 C2 1.368(5) n
C3 C4 1.383(5) n
C3 H3 0.9915 n
C2 C1 1.371(4) n
C2 O3 1.381(3) n
C6 C5 1.368(5) n
C6 C1 1.376(4) n
C6 H6 0.9402 n
C5 C4 1.385(5) n
C5 C7 1.496(4) n
C8 O2 1.186(4) n
C8 O1 1.310(4) n
C8 C7 1.496(4) n
C1 H1 1.0299 n
C4 H4 0.9931 n
C7 H7A 0.9291 n
C7 H7B 0.8995 n
O3 H3A 0.9850 n
O1 H1A 0.9504 n

loop_
_geom_hbond_atom_site_label_D
_geom_hbond_atom_site_label_H
_geom_hbond_atom_site_label_A
_geom_hbond_site_symmetry_A
_geom_hbond_distance_DH
_geom_hbond_distance_HA
_geom_hbond_distance_DA
_geom_hbond_angle_DHA
O3 H3A O2 4_745 0.98 1.71 2.676(4) 166
O1 H1A O3 2_665 0.95 1.74 2.689(3) 175

loop_
_cod_related_entry_id
_cod_related_entry_database
_cod_related_entry_code
1 ChemSpider 124
